data_2220211
loop_
_publ_author_name
'Hu, Liang-Bin'
'Chen, Jian'
'Liu, Chang-Zhong'

_publ_section_title
;
 2-Nitro-<i>N</i>-(4-pyridinio)benzenesulfonamidate monohydrate
;
_journal_coeditor_code HG2431
_journal_issue 12
_journal_name_full 'Acta Crystallographica Section E'
_journal_page_first o2277
_journal_paper_doi 10.1107/S1600536808035526
_journal_volume 64
_journal_year 2008
_chemical_formula_iupac 'C11 H9 N3 O4 S , H2 O'
_chemical_formula_moiety 'C11 H9 N3 O4 S , H2 O'
_chemical_formula_sum 'C11 H11 N3 O5 S'
_chemical_formula_weight 297.29
_chemical_name_systematic
;
2-Nitro-<i>N</i>-(4-pyridinio)benzenesulfonamidate monohydrate
;
_space_group_IT_number 4
_symmetry_cell_setting monoclinic
_symmetry_space_group_name_Hall 'P 2yb'
_symmetry_space_group_name_H-M 'P 1 21 1'
_atom_sites_solution_hydrogens geom
_atom_sites_solution_primary direct
_atom_sites_solution_secondary difmap
_audit_creation_method SHELXL97
_cell_angle_alpha 90.00
_cell_angle_beta 107.65(3)
_cell_angle_gamma 90.00
_cell_formula_units_Z 4
_cell_length_a 8.7206(17)
_cell_length_b 11.972(2)
_cell_length_c 12.743(3)
_cell_measurement_reflns_used 4439
_cell_measurement_temperature 113(2)
_cell_measurement_theta_max 27.542
_cell_measurement_theta_min 2.389
_cell_volume 1267.8(5)
_computing_cell_refinement 'CrystalClear (Rigaku/MSC, 2005)'
_computing_data_collection 'CrystalClear (Rigaku/MSC, 2005)'
_computing_data_reduction 'CrystalClear (Rigaku/MSC, 2005)'
_computing_molecular_graphics 'SHELXTL (Sheldrick, 2008)'
_computing_publication_material 'SHELXTL (Sheldrick, 2008)'
_computing_structure_refinement 'SHELXL97 (Sheldrick, 2008)'
_computing_structure_solution 'SHELXS97 (Sheldrick, 2008)'
_diffrn_ambient_temperature 113(2)
_diffrn_measured_fraction_theta_full 0.993
_diffrn_measured_fraction_theta_max 0.993
_diffrn_measurement_device_type 'Rigaku Saturn'
_diffrn_measurement_method \w
_diffrn_radiation_monochromator confocal
_diffrn_radiation_source 'rotating anode'
_diffrn_radiation_type MoK\a
_diffrn_radiation_wavelength 0.71073
_diffrn_reflns_av_R_equivalents 0.0328
_diffrn_reflns_av_sigmaI/netI 0.0524
_diffrn_reflns_limit_h_max 11
_diffrn_reflns_limit_h_min -11
_diffrn_reflns_limit_k_max 15
_diffrn_reflns_limit_k_min -12
_diffrn_reflns_limit_l_max 16
_diffrn_reflns_limit_l_min -16
_diffrn_reflns_number 10348
_diffrn_reflns_theta_full 27.54
_diffrn_reflns_theta_max 27.54
_diffrn_reflns_theta_min 1.68
_diffrn_standards_decay_% 0
_diffrn_standards_interval_count 0
_diffrn_standards_interval_time 0
_diffrn_standards_number 0
_exptl_absorpt_coefficient_mu 0.280
_exptl_absorpt_correction_T_max 0.9889
_exptl_absorpt_correction_T_min 0.9619
_exptl_absorpt_correction_type multi-scan
_exptl_absorpt_process_details '(CrystalClear; Rigaku/MSC, 2005)'
_exptl_crystal_colour colourless
_exptl_crystal_density_diffrn 1.557
_exptl_crystal_density_method 'not measured'
_exptl_crystal_description block
_exptl_crystal_F_000 616
_exptl_crystal_size_max 0.14
_exptl_crystal_size_mid 0.10
_exptl_crystal_size_min 0.04
_refine_diff_density_max 0.218
_refine_diff_density_min -0.396
_refine_ls_abs_structure_details 'Flack (1983), with how many Friedel pairs?'
_refine_ls_abs_structure_Flack 0.52(6)
_refine_ls_extinction_method none
_refine_ls_goodness_of_fit_ref 1.030
_refine_ls_hydrogen_treatment mixed
_refine_ls_matrix_type full
_refine_ls_number_parameters 385
_refine_ls_number_reflns 4633
_refine_ls_number_restraints 9
_refine_ls_restrained_S_all 1.032
_refine_ls_R_factor_all 0.0411
_refine_ls_R_factor_gt 0.0317
_refine_ls_shift/su_max 0.002
_refine_ls_shift/su_mean 0.000
_refine_ls_structure_factor_coef Fsqd
_refine_ls_weighting_details 'calc w = 1/[\s^2^(Fo^2^)+(0.0539P)^2^] where P=(Fo^2^+2Fc^2^)/3'
_refine_ls_weighting_scheme calc
_refine_ls_wR_factor_gt 0.0781
_refine_ls_wR_factor_ref 0.0896
_reflns_number_gt 3587
_reflns_number_total 4633
_reflns_threshold_expression I>2\s(I)
_cod_data_source_file hg2431.cif
_cod_data_source_block I
_cod_original_cell_volume 1267.8(4)
_cod_original_sg_symbol_H-M 'P 21'
_cod_database_code 2220211
_cod_database_fobs_code 2220211

loop_
_symmetry_equiv_pos_as_xyz
'x, y, z'
'-x, y+1/2, -z'

loop_
_atom_site_type_symbol
_atom_site_label
_atom_site_fract_x
_atom_site_fract_y
_atom_site_fract_z
_atom_site_U_iso_or_equiv
_atom_site_adp_type
_atom_site_calc_flag
_atom_site_refinement_flags
_atom_site_occupancy
S S1 0.54299(7) 0.49945(5) 0.75574(5) 0.01423(14) Uani d . 1
S S2 1.01577(7) 0.25356(5) 0.35546(5) 0.01307(14) Uani d . 1
O O1 0.36887(19) 0.49815(17) 0.72910(14) 0.0177(4) Uani d . 1
O O2 0.6116(2) 0.59540(15) 0.71745(16) 0.0187(4) Uani d . 1
O O3 0.4219(3) 0.29003(18) 0.87441(18) 0.0318(5) Uani d . 1
O O4 0.2777(2) 0.4008(2) 0.94108(18) 0.0326(5) Uani d . 1
O O5 0.9524(2) 0.15286(15) 0.38857(15) 0.0165(4) Uani d . 1
O O6 1.1904(2) 0.26159(18) 0.38501(16) 0.0182(4) Uani d . 1
O O7 1.1373(3) 0.46983(18) 0.24125(19) 0.0334(5) Uani d . 1
O O8 1.2807(2) 0.3638(2) 0.16880(18) 0.0371(6) Uani d . 1
N N1 1.0324(3) 0.2999(2) 0.67719(19) 0.0185(5) Uani d D 1
N N2 0.5920(2) 0.38299(18) 0.71702(19) 0.0146(5) Uani d . 1
N N3 0.4050(3) 0.3727(2) 0.9245(2) 0.0217(5) Uani d . 1
N N4 0.5077(3) 0.4240(2) 0.43389(18) 0.0179(5) Uani d D 1
N N5 0.9564(2) 0.36491(18) 0.39696(18) 0.0141(5) Uani d . 1
N N6 1.1564(3) 0.3888(2) 0.18846(19) 0.0230(6) Uani d . 1
C C1 0.7414(3) 0.3615(2) 0.7078(2) 0.0132(5) Uani d . 1
C C2 0.7644(3) 0.2549(2) 0.6690(2) 0.0167(5) Uani d . 1
H H2 0.6813 0.2029 0.6537 0.020 Uiso calc R 1
C C3 0.9100(3) 0.2265(2) 0.6532(2) 0.0188(6) Uani d . 1
H H3 0.9231 0.1563 0.6259 0.023 Uiso calc R 1
C C4 1.0168(3) 0.4019(2) 0.7153(2) 0.0179(6) Uani d . 1
H H4 1.1030 0.4513 0.7304 0.021 Uiso calc R 1
C C5 0.8752(3) 0.4350(2) 0.7325(2) 0.0169(6) Uani d . 1
H H5 0.8672 0.5058 0.7604 0.020 Uiso calc R 1
C C6 0.6158(3) 0.5053(3) 0.9027(2) 0.0148(5) Uani d . 1
C C7 0.7441(3) 0.5753(2) 0.9531(2) 0.0189(6) Uani d . 1
H H7 0.7936 0.6156 0.9100 0.023 Uiso calc R 1
C C8 0.7996(3) 0.5858(2) 1.0674(2) 0.0240(6) Uani d . 1
H H8 0.8857 0.6329 1.0999 0.029 Uiso calc R 1
C C9 0.7271(3) 0.5264(3) 1.1326(2) 0.0245(7) Uani d . 1
H H9 0.7656 0.5325 1.2089 0.029 Uiso calc R 1
C C10 0.5978(3) 0.4582(2) 1.0843(2) 0.0208(6) Uani d . 1
H H10 0.5469 0.4197 1.1277 0.025 Uiso calc R 1
C C11 0.5441(3) 0.4472(2) 0.9712(2) 0.0162(6) Uani d . 1
C C12 0.8049(3) 0.3782(2) 0.4049(2) 0.0120(5) Uani d . 1
C C13 0.7734(3) 0.4806(2) 0.4510(2) 0.0163(6) Uani d . 1
H H13 0.8534 0.5347 0.4722 0.020 Uiso calc R 1
C C14 0.6264(3) 0.4998(2) 0.4642(2) 0.0181(5) Uani d . 1
H H14 0.6078 0.5669 0.4949 0.022 Uiso calc R 1
C C15 0.5302(3) 0.3265(2) 0.3884(2) 0.0165(5) Uani d . 1
H H15 0.4464 0.2752 0.3672 0.020 Uiso calc R 1
C C16 0.6767(3) 0.3014(2) 0.3725(2) 0.0136(5) Uani d . 1
H H16 0.6905 0.2339 0.3405 0.016 Uiso calc R 1
C C17 0.9459(3) 0.2526(2) 0.2084(2) 0.0145(5) Uani d . 1
C C18 0.8167(3) 0.1850(2) 0.1552(2) 0.0179(6) Uani d . 1
H H18 0.7672 0.1423 0.1967 0.021 Uiso calc R 1
C C19 0.7603(3) 0.1799(2) 0.0417(2) 0.0229(6) Uani d . 1
H H19 0.6723 0.1349 0.0080 0.027 Uiso calc R 1
C C20 0.8324(3) 0.2406(3) -0.0223(2) 0.0245(7) Uani d . 1
H H20 0.7933 0.2365 -0.0987 0.029 Uiso calc R 1
C C21 0.9631(3) 0.3074(2) 0.0276(2) 0.0195(6) Uani d . 1
H H21 1.0141 0.3476 -0.0146 0.023 Uiso calc R 1
C C22 1.0173(3) 0.3137(2) 0.1415(2) 0.0157(6) Uani d . 1
O O9 0.2408(2) 0.50194(18) 0.48520(16) 0.0183(4) Uani d D 1
O O10 0.6923(2) 0.74683(18) 0.37557(18) 0.0203(4) Uani d D 1
H H1A 1.127(3) 0.280(3) 0.665(3) 0.054(11) Uiso d D 1
H H4A 0.411(2) 0.441(2) 0.444(2) 0.021(8) Uiso d D 1
H H9A 0.260(3) 0.500(3) 0.5558(8) 0.047(11) Uiso d D 1
H H9B 0.160(2) 0.460(2) 0.4517(18) 0.024(9) Uiso d D 1
H H10A 0.719(4) 0.751(4) 0.4468(8) 0.11(2) Uiso d D 1
H H10B 0.601(2) 0.780(3) 0.346(2) 0.034(10) Uiso d D 1

loop_
_atom_site_aniso_label
_atom_site_aniso_U_11
_atom_site_aniso_U_22
_atom_site_aniso_U_33
_atom_site_aniso_U_12
_atom_site_aniso_U_13
_atom_site_aniso_U_23
S1 0.0127(3) 0.0152(3) 0.0156(3) 0.0016(3) 0.0055(2) 0.0026(3)
S2 0.0098(3) 0.0162(3) 0.0138(3) 0.0013(3) 0.0044(2) 0.0012(3)
O1 0.0119(8) 0.0220(10) 0.0201(10) 0.0049(9) 0.0064(7) 0.0009(9)
O2 0.0242(10) 0.0133(9) 0.0209(11) 0.0000(8) 0.0102(9) 0.0042(8)
O3 0.0376(12) 0.0285(12) 0.0288(13) -0.0115(10) 0.0095(10) -0.0019(10)
O4 0.0157(9) 0.0515(15) 0.0329(13) -0.0051(10) 0.0109(9) 0.0064(12)
O5 0.0194(10) 0.0153(9) 0.0158(10) 0.0043(8) 0.0067(8) 0.0053(8)
O6 0.0099(8) 0.0269(11) 0.0190(10) 0.0008(9) 0.0061(7) 0.0016(9)
O7 0.0378(13) 0.0292(13) 0.0329(13) -0.0111(10) 0.0101(11) -0.0060(10)
O8 0.0180(10) 0.0689(18) 0.0274(13) -0.0077(11) 0.0114(10) 0.0055(12)
N1 0.0135(11) 0.0249(12) 0.0184(12) 0.0064(10) 0.0067(9) 0.0022(10)
N2 0.0116(10) 0.0147(11) 0.0196(12) 0.0000(9) 0.0078(9) -0.0001(9)
N3 0.0209(12) 0.0263(14) 0.0176(13) -0.0040(11) 0.0057(10) 0.0071(10)
N4 0.0148(11) 0.0224(13) 0.0179(12) 0.0020(10) 0.0072(9) 0.0009(10)
N5 0.0108(10) 0.0177(11) 0.0144(11) -0.0028(9) 0.0046(9) -0.0035(9)
N6 0.0193(12) 0.0354(15) 0.0146(12) -0.0067(11) 0.0054(10) 0.0064(11)
C1 0.0123(11) 0.0178(13) 0.0100(13) 0.0024(10) 0.0042(10) 0.0041(10)
C2 0.0166(11) 0.0179(12) 0.0164(13) -0.0044(12) 0.0062(10) 0.0015(12)
C3 0.0177(13) 0.0173(14) 0.0217(15) 0.0033(11) 0.0062(11) -0.0025(11)
C4 0.0133(12) 0.0214(14) 0.0181(14) -0.0009(11) 0.0035(10) 0.0014(12)
C5 0.0145(12) 0.0147(13) 0.0211(15) 0.0009(11) 0.0048(11) -0.0006(11)
C6 0.0151(12) 0.0134(13) 0.0166(13) 0.0032(12) 0.0059(10) 0.0000(12)
C7 0.0206(13) 0.0143(13) 0.0224(15) -0.0036(11) 0.0075(12) 0.0006(11)
C8 0.0252(15) 0.0225(15) 0.0224(16) -0.0067(13) 0.0040(13) -0.0035(12)
C9 0.0255(14) 0.0278(16) 0.0184(15) 0.0041(13) 0.0038(12) -0.0030(12)
C10 0.0236(14) 0.0239(15) 0.0178(15) 0.0041(12) 0.0106(12) 0.0047(12)
C11 0.0103(11) 0.0175(13) 0.0217(15) 0.0013(10) 0.0062(11) 0.0027(11)
C12 0.0152(12) 0.0125(12) 0.0083(12) 0.0024(10) 0.0038(10) 0.0017(10)
C13 0.0168(12) 0.0141(13) 0.0183(14) -0.0048(11) 0.0060(11) -0.0026(11)
C14 0.0225(13) 0.0147(12) 0.0186(13) -0.0018(12) 0.0087(11) -0.0020(12)
C15 0.0136(12) 0.0198(13) 0.0173(14) 0.0002(11) 0.0066(11) -0.0031(11)
C16 0.0093(11) 0.0150(12) 0.0173(14) -0.0026(10) 0.0051(10) -0.0032(11)
C17 0.0160(12) 0.0150(12) 0.0119(13) 0.0007(12) 0.0033(10) -0.0004(11)
C18 0.0193(13) 0.0163(14) 0.0198(15) -0.0015(12) 0.0084(12) 0.0037(12)
C19 0.0262(15) 0.0190(15) 0.0202(15) -0.0061(13) 0.0022(12) 0.0005(12)
C20 0.0322(15) 0.0275(16) 0.0115(14) 0.0032(14) 0.0033(12) -0.0006(13)
C21 0.0193(13) 0.0221(15) 0.0205(15) 0.0031(12) 0.0110(12) 0.0049(12)
C22 0.0118(11) 0.0181(14) 0.0172(14) 0.0001(11) 0.0045(11) 0.0019(11)
O9 0.0157(9) 0.0210(10) 0.0194(11) 0.0003(9) 0.0072(8) -0.0056(10)
O10 0.0170(9) 0.0221(10) 0.0215(11) 0.0022(9) 0.0057(8) 0.0043(10)

loop_
_atom_type_symbol
_atom_type_description
_atom_type_scat_dispersion_real
_atom_type_scat_dispersion_imag
_atom_type_scat_source
C C 0.0033 0.0016 'International Tables Vol C Tables 4.2.6.8 and 6.1.1.4'
H H 0.0000 0.0000 'International Tables Vol C Tables 4.2.6.8 and 6.1.1.4'
N N 0.0061 0.0033 'International Tables Vol C Tables 4.2.6.8 and 6.1.1.4'
O O 0.0106 0.0060 'International Tables Vol C Tables 4.2.6.8 and 6.1.1.4'
S S 0.1246 0.1234 'International Tables Vol C Tables 4.2.6.8 and 6.1.1.4'

loop_
_geom_angle_atom_site_label_1
_geom_angle_atom_site_label_2
_geom_angle_atom_site_label_3
_geom_angle
O2 S1 O1 116.08(11)
O2 S1 N2 114.62(10)
O1 S1 N2 106.27(11)
O2 S1 C6 105.68(13)
O1 S1 C6 105.03(11)
N2 S1 C6 108.55(13)
O5 S2 O6 116.29(11)
O5 S2 N5 114.48(10)
O6 S2 N5 106.33(12)
O5 S2 C17 105.23(12)
O6 S2 C17 105.61(11)
N5 S2 C17 108.33(12)
C4 N1 C3 121.3(2)
C4 N1 H1A 120(2)
C3 N1 H1A 119(2)
C1 N2 S1 123.21(19)
O3 N3 O4 124.9(3)
O3 N3 C11 119.3(2)
O4 N3 C11 115.9(2)
C14 N4 C15 120.7(2)
C14 N4 H4A 118.3(19)
C15 N4 H4A 121.0(19)
C12 N5 S2 123.16(18)
O7 N6 O8 125.8(3)
O7 N6 C22 118.2(2)
O8 N6 C22 115.9(2)
N2 C1 C2 116.3(2)
N2 C1 C5 127.2(2)
C2 C1 C5 116.5(2)
C3 C2 C1 120.6(2)
C3 C2 H2 119.7
C1 C2 H2 119.7
N1 C3 C2 120.3(2)
N1 C3 H3 119.8
C2 C3 H3 119.8
N1 C4 C5 121.1(3)
N1 C4 H4 119.5
C5 C4 H4 119.5
C4 C5 C1 120.2(2)
C4 C5 H5 119.9
C1 C5 H5 119.9
C7 C6 C11 117.3(2)
C7 C6 S1 119.3(2)
C11 C6 S1 123.3(2)
C6 C7 C8 120.9(3)
C6 C7 H7 119.6
C8 C7 H7 119.6
C9 C8 C7 120.3(3)
C9 C8 H8 119.9
C7 C8 H8 119.9
C10 C9 C8 119.8(3)
C10 C9 H9 120.1
C8 C9 H9 120.1
C9 C10 C11 119.8(3)
C9 C10 H10 120.1
C11 C10 H10 120.1
C10 C11 C6 121.9(3)
C10 C11 N3 117.1(2)
C6 C11 N3 121.0(2)
N5 C12 C16 127.0(2)
N5 C12 C13 116.4(2)
C16 C12 C13 116.6(2)
C14 C13 C12 120.2(2)
C14 C13 H13 119.9
C12 C13 H13 119.9
N4 C14 C13 121.6(3)
N4 C14 H14 119.2
C13 C14 H14 119.2
N4 C15 C16 120.9(2)
N4 C15 H15 119.6
C16 C15 H15 119.6
C15 C16 C12 120.0(2)
C15 C16 H16 120.0
C12 C16 H16 120.0
C18 C17 C22 116.9(2)
C18 C17 S2 119.0(2)
C22 C17 S2 124.1(2)
C19 C18 C17 121.1(2)
C19 C18 H18 119.4
C17 C18 H18 119.4
C20 C19 C18 121.0(3)
C20 C19 H19 119.5
C18 C19 H19 119.5
C19 C20 C21 119.6(3)
C19 C20 H20 120.2
C21 C20 H20 120.2
C20 C21 C22 119.1(3)
C20 C21 H21 120.4
C22 C21 H21 120.4
C21 C22 C17 122.3(2)
C21 C22 N6 115.7(2)
C17 C22 N6 122.0(2)
H9A O9 H9B 111.6(16)
H10A O10 H10B 110.7(16)

loop_
_geom_bond_atom_site_label_1
_geom_bond_atom_site_label_2
_geom_bond_distance
S1 O2 1.4464(19)
S1 O1 1.4521(17)
S1 N2 1.581(2)
S1 C6 1.787(3)
S2 O5 1.4416(19)
S2 O6 1.4568(17)
S2 N5 1.578(2)
S2 C17 1.787(3)
O3 N3 1.211(3)
O4 N3 1.237(3)
O7 N6 1.221(3)
O8 N6 1.221(3)
N1 C4 1.336(4)
N1 C3 1.345(3)
N1 H1A 0.918(10)
N2 C1 1.367(3)
N3 C11 1.478(3)
N4 C14 1.342(3)
N4 C15 1.344(3)
N4 H4A 0.913(10)
N5 C12 1.365(3)
N6 C22 1.482(3)
C1 C2 1.405(4)
C1 C5 1.419(4)
C2 C3 1.387(3)
C2 H2 0.9300
C3 H3 0.9300
C4 C5 1.376(3)
C4 H4 0.9300
C5 H5 0.9300
C6 C7 1.389(4)
C6 C11 1.403(3)
C7 C8 1.394(4)
C7 H7 0.9300
C8 C9 1.383(4)
C8 H8 0.9300
C9 C10 1.377(4)
C9 H9 0.9300
C10 C11 1.380(4)
C10 H10 0.9300
C12 C16 1.409(3)
C12 C13 1.421(3)
C13 C14 1.362(3)
C13 H13 0.9300
C14 H14 0.9300
C15 C16 1.385(3)
C15 H15 0.9300
C16 H16 0.9300
C17 C18 1.386(4)
C17 C22 1.404(3)
C18 C19 1.380(4)
C18 H18 0.9300
C19 C20 1.379(4)
C19 H19 0.9300
C20 C21 1.380(4)
C20 H20 0.9300
C21 C22 1.385(4)
C21 H21 0.9300
O9 H9A 0.864(10)
O9 H9B 0.867(10)
O10 H10A 0.867(10)
O10 H10B 0.870(10)

loop_
_geom_hbond_atom_site_label_D
_geom_hbond_atom_site_label_H
_geom_hbond_atom_site_label_A
_geom_hbond_site_symmetry_A
_geom_hbond_distance_DH
_geom_hbond_distance_HA
_geom_hbond_distance_DA
_geom_hbond_angle_DHA
N4 H4A O9 . 0.913(10) 1.868(12) 2.764(3) 167(3)
O9 H9A O1 . 0.864(10) 2.122(11) 2.967(3) 166(3)
N1 H1A O10 2_746 0.918(10) 1.843(11) 2.757(3) 174(4)
O9 H9B N5 1_455 0.867(10) 2.043(11) 2.901(3) 170(2)
O9 H9B O6 1_455 0.867(10) 2.56(2) 3.125(3) 123(2)
O10 H10A O6 2_756 0.867(10) 2.051(11) 2.914(3) 174(4)
O10 H10B N2 2_656 0.870(10) 2.042(12) 2.902(3) 170(3)

loop_
_geom_torsion_atom_site_label_1
_geom_torsion_atom_site_label_2
_geom_torsion_atom_site_label_3
_geom_torsion_atom_site_label_4
_geom_torsion
O2 S1 N2 C1 36.7(2)
O1 S1 N2 C1 166.3(2)
C6 S1 N2 C1 -81.2(2)
O5 S2 N5 C12 -36.0(2)
O6 S2 N5 C12 -165.8(2)
C17 S2 N5 C12 81.0(2)
S1 N2 C1 C2 -178.07(19)
S1 N2 C1 C5 1.5(4)
N2 C1 C2 C3 177.8(2)
C5 C1 C2 C3 -1.9(4)
C4 N1 C3 C2 -0.8(4)
C1 C2 C3 N1 1.4(4)
C3 N1 C4 C5 0.7(4)
N1 C4 C5 C1 -1.2(4)
N2 C1 C5 C4 -177.8(3)
C2 C1 C5 C4 1.8(4)
O2 S1 C6 C7 -14.8(2)
O1 S1 C6 C7 -138.0(2)
N2 S1 C6 C7 108.6(2)
O2 S1 C6 C11 161.6(2)
O1 S1 C6 C11 38.3(3)
N2 S1 C6 C11 -75.0(2)
C11 C6 C7 C8 0.6(4)
S1 C6 C7 C8 177.2(2)
C6 C7 C8 C9 -0.1(4)
C7 C8 C9 C10 -1.1(4)
C8 C9 C10 C11 1.7(4)
C9 C10 C11 C6 -1.2(4)
C9 C10 C11 N3 180.0(2)
C7 C6 C11 C10 0.0(4)
S1 C6 C11 C10 -176.4(2)
C7 C6 C11 N3 178.8(2)
S1 C6 C11 N3 2.4(4)
O3 N3 C11 C10 -116.7(3)
O4 N3 C11 C10 62.9(3)
O3 N3 C11 C6 64.4(4)
O4 N3 C11 C6 -116.0(3)
S2 N5 C12 C16 -4.2(4)
S2 N5 C12 C13 175.7(2)
N5 C12 C13 C14 -178.5(2)
C16 C12 C13 C14 1.4(4)
C15 N4 C14 C13 -0.6(4)
C12 C13 C14 N4 -0.4(4)
C14 N4 C15 C16 0.6(4)
N4 C15 C16 C12 0.4(4)
N5 C12 C16 C15 178.5(2)
C13 C12 C16 C15 -1.3(4)
O5 S2 C17 C18 18.6(2)
O6 S2 C17 C18 142.2(2)
N5 S2 C17 C18 -104.2(2)
O5 S2 C17 C22 -159.0(2)
O6 S2 C17 C22 -35.5(3)
N5 S2 C17 C22 78.1(2)
C22 C17 C18 C19 -1.0(4)
S2 C17 C18 C19 -178.8(2)
C17 C18 C19 C20 1.1(4)
C18 C19 C20 C21 0.1(4)
C19 C20 C21 C22 -1.2(4)
C20 C21 C22 C17 1.3(4)
C20 C21 C22 N6 -179.0(2)
C18 C17 C22 C21 -0.2(4)
S2 C17 C22 C21 177.5(2)
C18 C17 C22 N6 -179.9(2)
S2 C17 C22 N6 -2.2(4)
O7 N6 C22 C21 116.6(3)
O8 N6 C22 C21 -62.4(3)
O7 N6 C22 C17 -63.7(4)
O8 N6 C22 C17 117.3(3)
